data_7241643
loop_
_publ_author_name
'Li, Huizhen'
'Wang, Ruirui'
'Kang, Jiaxin'
'Li, Shujun'
'Zhou, Ai-Ju'
'Han, Dong-xue'
'Guan, Hong-Yu'
'Austin, Douglas J.'
'Yue, Yanfeng'

_publ_section_title
;
 Syntheses, formation mechanisms and structures of a series of linear
 diborazanes
;
_journal_issue 2
_journal_name_full CrystEngComm
_journal_page_first 404
_journal_page_last 410
_journal_paper_doi 10.1039/D0CE01196G
_journal_volume 23
_journal_year 2021
_chemical_formula_sum 'C2 H14 B2 N2'
_chemical_formula_weight 87.77
_space_group_crystal_system monoclinic
_space_group_IT_number 14
_space_group_name_Hall '-P 2ybc'
_space_group_name_H-M_alt 'P 1 21/c 1'
_atom_sites_solution_hydrogens mixed
_audit_update_record
;
2018-06-15 deposited with the CCDC.	2020-11-16 downloaded from the CCDC.
;
_cell_angle_alpha 90
_cell_angle_beta 103.921(10)
_cell_angle_gamma 90
_cell_formula_units_Z 4
_cell_length_a 7.7493(12)
_cell_length_b 10.0768(15)
_cell_length_c 8.8384(15)
_cell_measurement_reflns_used 1717
_cell_measurement_temperature 296.(2)
_cell_measurement_theta_max 25.5589
_cell_measurement_theta_min 2.7080
_cell_volume 669.90(19)
_computing_cell_refinement 'SAINT V8.35A (Bruker AXS Inc., 2015)'
_computing_data_collection 'APEX3 (Bruker AXS Inc., 2015)'
_computing_data_reduction 'SAINT V8.35A (Bruker AXS Inc., 2015)'
_computing_molecular_graphics 'XP (Bruker AXS Inc., 2015)'
_computing_publication_material 'APEX3 (Bruker AXS Inc., 2015)'
_computing_structure_refinement 'SHELXL-2014/7 (Sheldrick, 2014)'
_computing_structure_solution 'XT, VERSION 2014/4'
_diffrn_ambient_temperature 296.(2)
_diffrn_detector_area_resol_mean 8.3333
_diffrn_measured_fraction_theta_full 0.998
_diffrn_measured_fraction_theta_max 0.998
_diffrn_measurement_device_type 'CCD area detector'
_diffrn_measurement_method 'phi and omega scans'
_diffrn_radiation_monochromator graphite
_diffrn_radiation_type MoK\a
_diffrn_radiation_wavelength 0.71073
_diffrn_reflns_av_R_equivalents 0.1126
_diffrn_reflns_av_unetI/netI 0.0834
_diffrn_reflns_limit_h_max 9
_diffrn_reflns_limit_h_min -9
_diffrn_reflns_limit_k_max 12
_diffrn_reflns_limit_k_min -12
_diffrn_reflns_limit_l_max 7
_diffrn_reflns_limit_l_min -10
_diffrn_reflns_number 7644
_diffrn_reflns_theta_full 25.88
_diffrn_reflns_theta_max 25.88
_diffrn_reflns_theta_min 2.71
_diffrn_source 'fine-focus sealed tube'
_diffrn_source_type 'Bruker KappaCCD'
_exptl_absorpt_coefficient_mu 0.050
_exptl_absorpt_correction_T_max 0.99
_exptl_absorpt_correction_T_min 0.73
_exptl_absorpt_correction_type multi-scan
_exptl_absorpt_process_details
;
SADABS-2014/5 - Bruker AXS area detector scaling and absorption correction
;
_exptl_crystal_colour colourless
_exptl_crystal_density_diffrn 0.870
_exptl_crystal_density_method 'not measured'
_exptl_crystal_description block
_exptl_crystal_F_000 200
_exptl_crystal_size_max 0.420
_exptl_crystal_size_mid 0.220
_exptl_crystal_size_min 0.120
_refine_diff_density_max 0.127
_refine_diff_density_min -0.152
_refine_ls_extinction_method none
_refine_ls_goodness_of_fit_ref 1.043
_refine_ls_hydrogen_treatment mixed
_refine_ls_matrix_type full
_refine_ls_number_parameters 77
_refine_ls_number_reflns 1300
_refine_ls_number_restraints 10
_refine_ls_restrained_S_all 1.039
_refine_ls_R_factor_all 0.1489
_refine_ls_R_factor_gt 0.0741
_refine_ls_shift/su_max 0.000
_refine_ls_shift/su_mean 0.000
_refine_ls_structure_factor_coef Fsqd
_refine_ls_weighting_details 'w=1/[\s^2^(Fo^2^)+(0.0638P)^2^+0.1747P] where P=(Fo^2^+2Fc^2^)/3'
_refine_ls_weighting_scheme calc
_refine_ls_wR_factor_gt 0.1442
_refine_ls_wR_factor_ref 0.1740
_reflns_number_gt 723
_reflns_number_total 1300
_reflns_threshold_expression 'I > 2\s(I)'
_cod_data_source_file d0ce01196g2.cif
_cod_data_source_block xn_14_3
_cod_depositor_comments
;
The following automatic conversions were performed:

data item '_exptl_absorpt_correction_type' value 'Multi-Scan' was
changed to 'multi-scan' in accordance with the
/home/data/users/saulius/crontab/automatic-downloads/rss-feeds/RSC/lib/dictionaries/cif_core.dic
dictionary named 'cif_core.dic' version 2.4.2 last updated on
2011-04-26.

Automatic conversion script
Id: cif_fix_values 7556 2019-12-06 15:28:31Z antanas 

 Adding full bibliography for 7241641--7241647.cif.
;
_cod_database_code 7241643

loop_
_space_group_symop_operation_xyz
'x, y, z'
'-x, y+1/2, -z+1/2'
'-x, -y, -z'
'x, -y-1/2, z-1/2'

loop_
_atom_site_type_symbol
_atom_site_label
_atom_site_fract_x
_atom_site_fract_y
_atom_site_fract_z
_atom_site_U_iso_or_equiv
_atom_site_adp_type
_atom_site_calc_flag
_atom_site_refinement_flags_adp
_atom_site_refinement_flags_occupancy
_atom_site_refinement_flags_posn
_atom_site_occupancy
_atom_site_disorder_assembly
_atom_site_disorder_group
B B1 0.3267(4) 0.5998(3) 0.6252(4) 0.0485(9) Uani d . . D 1 . .
H H1 0.301(3) 0.4898(16) 0.610(3) 0.054(7) Uiso d . . D 1 . .
H H2 0.406(3) 0.632(2) 0.539(2) 0.050(7) Uiso d . . D 1 . .
H H3 0.201(3) 0.659(2) 0.603(3) 0.069(8) Uiso d . . D 1 . .
B B2 0.6201(4) 0.5370(3) 0.8469(3) 0.0451(8) Uani d . . D 1 . .
H H4 0.590(3) 0.4277(16) 0.846(3) 0.053(7) Uiso d . . D 1 . .
H H5 0.705(3) 0.575(2) 0.959(2) 0.047(6) Uiso d . . D 1 . .
C C1 0.8931(3) 0.4651(3) 0.7578(3) 0.0585(8) Uani d . . . 1 . .
H H1A 0.956 0.4723 0.6769 0.088 Uiso calc U . R 1 . .
H H1B 0.8527 0.3754 0.7626 0.088 Uiso calc U . R 1 . .
H H1C 0.971 0.4886 0.856 0.088 Uiso calc U . R 1 . .
C C2 0.7965(4) 0.6943(3) 0.7105(3) 0.0663(9) Uani d . . . 1 . .
H H2A 0.8663 0.7236 0.8098 0.099 Uiso calc U . R 1 . .
H H2B 0.6944 0.7507 0.6781 0.099 Uiso calc U . R 1 . .
H H2C 0.8669 0.6984 0.6348 0.099 Uiso calc U . R 1 . .
N N1 0.4482(3) 0.6222(2) 0.7966(2) 0.0474(7) Uani d . . . 1 . .
H H1D 0.4798 0.7073 0.8056 0.057 Uiso calc U . R 1 . .
H H1E 0.3818 0.6071 0.8642 0.057 Uiso calc U . R 1 . .
N N2 0.7378(2) 0.55619(18) 0.7237(2) 0.0364(6) Uani d . . . 1 . .
H H2N 0.6637 0.531 0.6216 0.044 Uiso calc U . R 1 . .

loop_
_atom_site_aniso_label
_atom_site_aniso_U_11
_atom_site_aniso_U_22
_atom_site_aniso_U_33
_atom_site_aniso_U_12
_atom_site_aniso_U_13
_atom_site_aniso_U_23
B1 0.0465(19) 0.059(2) 0.0423(17) -0.0001(16) 0.0149(15) -0.0119(16)
B2 0.0539(19) 0.052(2) 0.0324(15) 0.0023(16) 0.0167(14) -0.0001(15)
C1 0.0482(16) 0.076(2) 0.0514(17) 0.0160(15) 0.0124(13) 0.0072(15)
C2 0.073(2) 0.0520(19) 0.079(2) -0.0149(15) 0.0288(18) 0.0058(16)
N1 0.0548(14) 0.0542(13) 0.0388(12) 0.0006(11) 0.0221(10) -0.0081(10)
N2 0.0391(11) 0.0426(12) 0.0268(10) -0.0008(9) 0.0063(8) 0.0015(9)

loop_
_atom_type_symbol
_atom_type_description
_atom_type_scat_dispersion_real
_atom_type_scat_dispersion_imag
_atom_type_scat_source
C C 0.0033 0.0016 'International Tables Vol C Tables 4.2.6.8 and 6.1.1.4'
H H 0.0000 0.0000 'International Tables Vol C Tables 4.2.6.8 and 6.1.1.4'
B B 0.0013 0.0007 'International Tables Vol C Tables 4.2.6.8 and 6.1.1.4'
N N 0.0061 0.0033 'International Tables Vol C Tables 4.2.6.8 and 6.1.1.4'

loop_
_geom_angle_atom_site_label_1
_geom_angle_atom_site_label_2
_geom_angle_atom_site_label_3
_geom_angle_site_symmetry_1
_geom_angle_site_symmetry_3
_geom_angle
_geom_angle_publ_flag
N1 B2 N2 . . 109.3(2) ?
B2 N1 B1 . . 117.5(2) ?
C2 N2 C1 . . 110.4(2) ?
C2 N2 B2 . . 114.0(2) ?
C1 N2 B2 . . 110.86(19) ?

loop_
_geom_bond_atom_site_label_1
_geom_bond_atom_site_label_2
_geom_bond_site_symmetry_2
_geom_bond_distance
_geom_bond_publ_flag
B1 N1 . 1.596(4) ?
B2 N1 . 1.557(4) ?
B2 N2 . 1.591(3) ?
C1 N2 . 1.486(3) ?
C2 N2 . 1.478(3) ?
